data_4104697
loop_
_publ_author_name
'Dongqing Wu'
'Wojciech Pisula'
'Volker Enkelmann'
'Xinliang Feng'
'Klaus M\"ullen'

_publ_contact_author_address
; 
 Max-Planck-Institut for Polymer Research 
 Postfach 3148 
 D_55021 Mainz 
 Germany 
;
_publ_contact_author_email ve@mpip-mainz.mpg.de
_publ_contact_author_fax 'Int+6131 379100'
_publ_contact_author_name 'Volker Enkelmann'
_publ_contact_author_phone 'Int+6131 379133'
_publ_section_title
;
 Controllable Columnar Organization of Positively Charged Polycyclic
 Aromatic Hydrocarbons by Choice of Counterions
;
_journal_name_full 'Journal of the American Chemical Society'
_journal_page_first 9620
_journal_page_last 9621
_journal_paper_doi 10.1021/ja902420u
_journal_volume 131
_journal_year 2009
_chemical_formula_moiety 'C73 H58 N2 O9 S2'
_chemical_formula_sum 'C73 H58 N2 O9 S2'
_chemical_formula_weight 1171.40
_space_group_IT_number 14
_symmetry_cell_setting monoclinic
_symmetry_space_group_name_Hall '-P 2yn'
_symmetry_space_group_name_H-M 'P 1 21/n 1'
_atom_sites_solution_hydrogens geom
_atom_sites_solution_primary direct
_audit_creation_date 07-11-12
_audit_creation_method CRYSTALS_ver_12.39
_cell_angle_alpha 90
_cell_angle_beta 100.24
_cell_angle_gamma 90
_cell_formula_units_Z 4
_cell_length_a 17.5903(6)
_cell_length_b 13.7262(5)
_cell_length_c 23.4413(7)
_cell_measurement_reflns_used 0
_cell_measurement_temperature 120
_cell_measurement_theta_max 0
_cell_measurement_theta_min 0
_cell_volume 5569.7(3)
_computing_cell_refinement 'Denzo/Scalepack (Otwinowski & Minor, 1996)'
_computing_data_collection 'COLLECT (Nonius BV, 1997)'
_computing_data_reduction 'Denzo/Scalepack (Otwinowski & Minor, 1996)'
_computing_molecular_graphics 'CAMERON (Watkin et al 1996)'
_computing_publication_material 'CRYSTALS (Betteridge et al 2003)'
_computing_structure_refinement 'CRYSTALS (Betteridge et al 2003)'
_computing_structure_solution 'SHELXS 86 (Sheldrick, 1986)'
_diffrn_ambient_temperature 120
_diffrn_measured_fraction_theta_full 0.856
_diffrn_measured_fraction_theta_max 0.809
_diffrn_measurement_device_type 'Nonius Kappa CCD'
_diffrn_measurement_method '\f & \w scans'
_diffrn_radiation_monochromator graphite
_diffrn_radiation_type 'Mo K\a'
_diffrn_radiation_wavelength 0.71073
_diffrn_reflns_av_R_equivalents 0.075
_diffrn_reflns_limit_h_max 23
_diffrn_reflns_limit_h_min -24
_diffrn_reflns_limit_k_max 19
_diffrn_reflns_limit_k_min 0
_diffrn_reflns_limit_l_max 32
_diffrn_reflns_limit_l_min 0
_diffrn_reflns_number 78657
_diffrn_reflns_theta_full 25.073
_diffrn_reflns_theta_max 29.498
_diffrn_reflns_theta_min 4.122
_diffrn_standards_number 0
_exptl_absorpt_coefficient_mu 0.163
_exptl_absorpt_correction_T_max 0.98
_exptl_absorpt_correction_T_min 0.61
_exptl_absorpt_correction_type multi-scan
_exptl_absorpt_process_details 'SORTAV (Blessing)'
_exptl_crystal_colour yellow
_exptl_crystal_density_diffrn 1.397
_exptl_crystal_description prism
_exptl_crystal_F_000 2456
_exptl_crystal_size_max 0.46
_exptl_crystal_size_mid 0.29
_exptl_crystal_size_min 0.13
_refine_diff_density_max 0.38
_refine_diff_density_min -0.24
_refine_ls_extinction_method none
_refine_ls_goodness_of_fit_ref 0.7939
_refine_ls_hydrogen_treatment constr
_refine_ls_matrix_type full
_refine_ls_number_parameters 775
_refine_ls_number_reflns 9540
_refine_ls_number_restraints 0
_refine_ls_R_factor_all 0.0527
_refine_ls_R_factor_gt 0.0538
_refine_ls_shift/su_max 0.029384
_refine_ls_structure_factor_coef F
_refine_ls_weighting_details
;
 Method, part 1, Chebychev polynomial, (Watkin, 1994, Prince, 1982) 
 [weight] = 1.0/[A~0~*T~0~(x)+A~1~*T~1~(x) ... +A~n-1~]*T~n-1~(x)] 
 where A~i~ are the Chebychev coefficients listed below and x= Fcalc/Fmax 
 Method = Robust Weighting (Prince, 1982) 
 W = [weight] * [1-(deltaF/6*sigmaF)^2^]^2^ 
 A~i~ are: 
 3.28 3.75 1.91 
;
_refine_ls_weighting_scheme calc
_refine_ls_wR_factor_all 0.0534
_refine_ls_wR_factor_gt 0.0534
_refine_ls_wR_factor_ref 0.0534
_reflns_limit_h_max 23
_reflns_limit_h_min -24
_reflns_limit_k_max 19
_reflns_limit_k_min 0
_reflns_limit_l_max 32
_reflns_limit_l_min 0
_reflns_number_gt 9540
_reflns_number_total 15119
_reflns_threshold_expression I>2.00u(I)
_oxford_diffrn_Wilson_B_factor 0.00
_oxford_diffrn_Wilson_scale 0.00
_oxford_refine_ls_scale 0.6057(8)
_oxford_structure_analysis_title 'Wu Salz Kr#2 120K 11-07'
_cod_data_source_file ja902420u_si_003.cif
_cod_data_source_block wusalt
_cod_original_cell_volume 5569.6(3)
_cod_original_sg_symbol_H-M 'P 1 21/n 1 '
_cod_database_code 4104697

loop_
_symmetry_equiv_pos_as_xyz
x,y,z
-x,-y,-z
-x+1/2,y+1/2,-z+1/2
x+1/2,-y+1/2,z+1/2

loop_
_atom_site_label
_atom_site_type_symbol
_atom_site_fract_x
_atom_site_fract_y
_atom_site_fract_z
_atom_site_U_iso_or_equiv
_atom_site_occupancy
_atom_site_adp_type
_atom_site_refinement_flags_posn
S61 S 0.764287(18) 0.25929(2) 0.239166(13) 0.0189 1.0000 Uani .
S71 S 0.18326(2) 0.07785(3) 0.129656(17) 0.0316 1.0000 Uani .
N1 N 0.59799(6) 0.38539(7) -0.01054(5) 0.0159 1.0000 Uani .
N31 N 0.46254(6) 0.11481(7) -0.04057(4) 0.0137 1.0000 Uani .
O61 O 0.75785(6) 0.36299(7) 0.25272(4) 0.0246 1.0000 Uani .
O62 O 0.84215(6) 0.22065(9) 0.25517(5) 0.0283 1.0000 Uani .
O63 O 0.73019(5) 0.23581(8) 0.17898(4) 0.0217 1.0000 Uani .
O71 O 0.20654(7) 0.11012(11) 0.07583(5) 0.0412 1.0000 Uani .
O72 O 0.24746(8) 0.06543(14) 0.17743(6) 0.0536 1.0000 Uani .
O73 O 0.12211(7) 0.13734(9) 0.14517(6) 0.0367 1.0000 Uani .
O81 O 0.18347(10) 0.32445(12) 0.17176(8) 0.0588 1.0000 Uani .
O82 O 0.24604(12) 0.29224(19) 0.04409(13) 0.1092 1.0000 Uani .
O83 O 0.14879(10) 0.51040(15) 0.12408(9) 0.0708 1.0000 Uani .
H1 H 0.1597 0.2611 0.1628 0.0861 1.0000 Uiso R
H2 H 0.2335 0.2285 0.0552 0.1346 1.0000 Uiso R
H3 H 0.1602 0.4474 0.1401 0.0975 1.0000 Uiso R
H31 H 0.3522 0.3534 0.0137 0.0293 1.0000 Uiso R
H41 H 0.3072 0.3314 -0.0858 0.0350 1.0000 Uiso R
H51 H 0.3921 0.3384 -0.1499 0.0231 1.0000 Uiso R
H81 H 0.4638 0.3428 -0.2064 0.0288 1.0000 Uiso R
H91 H 0.5499 0.3619 -0.2712 0.0326 1.0000 Uiso R
H101 H 0.6791 0.4001 -0.2362 0.0354 1.0000 Uiso R
H111 H 0.7237 0.4148 -0.1372 0.0291 1.0000 Uiso R
H141 H 0.7632 0.3993 -0.0546 0.0234 1.0000 Uiso R
H161 H 0.7256 0.3886 0.1090 0.0239 1.0000 Uiso R
H201 H 0.3909 0.3709 0.0987 0.0289 1.0000 Uiso R
H211 H 0.4393 0.3893 0.1967 0.0278 1.0000 Uiso R
H221 H 0.5714 0.4190 0.2287 0.0317 1.0000 Uiso R
H231 H 0.6563 0.4176 0.1628 0.0266 1.0000 Uiso R
H251 H 0.8803 0.4474 -0.0122 0.0291 1.0000 Uiso R
H261 H 1.0121 0.4145 0.0184 0.0385 1.0000 Uiso R
H271 H 1.0508 0.3117 0.0984 0.0354 1.0000 Uiso R
H281 H 0.9592 0.2471 0.1478 0.0333 1.0000 Uiso R
H291 H 0.8284 0.2869 0.1202 0.0272 1.0000 Uiso R
H331 H 0.6757 0.1628 0.0937 0.0249 1.0000 Uiso R
H341 H 0.7569 0.1594 0.0258 0.0229 1.0000 Uiso R
H351 H 0.7058 0.1403 -0.0719 0.0207 1.0000 Uiso R
H381 H 0.6631 0.1345 -0.1568 0.0296 1.0000 Uiso R
H391 H 0.6084 0.1242 -0.2545 0.0294 1.0000 Uiso R
H401 H 0.4769 0.0949 -0.2822 0.0295 1.0000 Uiso R
H411 H 0.3967 0.0931 -0.2141 0.0232 1.0000 Uiso R
H441 H 0.3318 0.0790 -0.1564 0.0212 1.0000 Uiso R
H461 H 0.3023 0.0931 0.0097 0.0226 1.0000 Uiso R
H501 H 0.6063 0.1604 0.1540 0.0223 1.0000 Uiso R
H511 H 0.5250 0.1501 0.2202 0.0244 1.0000 Uiso R
H521 H 0.3919 0.1233 0.1896 0.0241 1.0000 Uiso R
H531 H 0.3426 0.1078 0.0905 0.0227 1.0000 Uiso R
H551 H 0.2402 -0.0392 -0.1619 0.0287 1.0000 Uiso R
H561 H 0.1119 -0.0897 -0.1896 0.0351 1.0000 Uiso R
H571 H 0.0171 -0.0325 -0.1406 0.0397 1.0000 Uiso R
H581 H 0.0500 0.0781 -0.0634 0.0424 1.0000 Uiso R
H591 H 0.1795 0.1278 -0.0345 0.0324 1.0000 Uiso R
H621 H 0.7447 0.0600 0.2635 0.0236 1.0000 Uiso R
H631 H 0.6698 -0.0266 0.3185 0.0305 1.0000 Uiso R
H641 H 0.5918 0.0565 0.3737 0.0368 1.0000 Uiso R
H651 H 0.5831 0.2251 0.3688 0.0412 1.0000 Uiso R
H661 H 0.6567 0.3141 0.3127 0.0299 1.0000 Uiso R
H721 H 0.1403 -0.0381 0.0275 0.0462 1.0000 Uiso R
H731 H 0.0927 -0.1940 0.0086 0.0624 1.0000 Uiso R
H741 H 0.0649 -0.2890 0.0834 0.1154 1.0000 Uiso R
H751 H 0.0639 -0.2188 0.1774 0.1191 1.0000 Uiso R
H761 H 0.1358 -0.0753 0.1977 0.1198 1.0000 Uiso R
H811 H 0.2761 0.2534 0.2131 0.1260 1.0000 Uiso R
H812 H 0.2778 0.3641 0.2266 0.1260 1.0000 Uiso R
H813 H 0.2943 0.3276 0.1674 0.1260 1.0000 Uiso R
H821 H 0.1995 0.4043 0.0052 0.0877 1.0000 Uiso R
H822 H 0.1436 0.3481 0.0377 0.0877 1.0000 Uiso R
H823 H 0.1629 0.3070 -0.0197 0.0877 1.0000 Uiso R
H831 H 0.1154 0.6237 0.1645 0.1558 1.0000 Uiso R
H832 H 0.1715 0.5566 0.2055 0.1558 1.0000 Uiso R
H833 H 0.0855 0.5272 0.1869 0.1558 1.0000 Uiso R
C1 C 0.51734(7) 0.37325(8) -0.03121(5) 0.0155 1.0000 Uani .
C2 C 0.46621(7) 0.37032(8) 0.00905(6) 0.0166 1.0000 Uani .
C3 C 0.38759(8) 0.35446(9) -0.01253(6) 0.0205 1.0000 Uani .
C4 C 0.36048(8) 0.34289(10) -0.07174(6) 0.0245 1.0000 Uani .
C5 C 0.41114(7) 0.34629(10) -0.10965(6) 0.0207 1.0000 Uani .
C6 C 0.49025(7) 0.36222(8) -0.09119(5) 0.0167 1.0000 Uani .
C7 C 0.54222(8) 0.36780(9) -0.13224(6) 0.0185 1.0000 Uani .
C8 C 0.51660(8) 0.35718(9) -0.19224(6) 0.0211 1.0000 Uani .
C9 C 0.56757(9) 0.36887(10) -0.23071(6) 0.0243 1.0000 Uani .
C10 C 0.64433(9) 0.39169(11) -0.20989(6) 0.0270 1.0000 Uani .
C11 C 0.67088(8) 0.40007(11) -0.15109(6) 0.0262 1.0000 Uani .
C12 C 0.62035(7) 0.38750(9) -0.11137(5) 0.0180 1.0000 Uani .
C13 C 0.64929(7) 0.39116(9) -0.04935(6) 0.0179 1.0000 Uani .
C14 C 0.72836(7) 0.39348(9) -0.02813(5) 0.0181 1.0000 Uani .
C15 C 0.75790(8) 0.38652(9) 0.03068(6) 0.0204 1.0000 Uani .
C16 C 0.70626(8) 0.38880(9) 0.06847(6) 0.0197 1.0000 Uani .
C17 C 0.62671(8) 0.39145(9) 0.04909(6) 0.0183 1.0000 Uani .
C18 C 0.57383(8) 0.39456(8) 0.09012(5) 0.0179 1.0000 Uani .
C19 C 0.49404(8) 0.38116(8) 0.07094(5) 0.0170 1.0000 Uani .
C20 C 0.44482(9) 0.37966(9) 0.11163(6) 0.0235 1.0000 Uani .
C21 C 0.47349(8) 0.39200(10) 0.16968(6) 0.0228 1.0000 Uani .
C22 C 0.55228(9) 0.40828(11) 0.18871(6) 0.0266 1.0000 Uani .
C23 C 0.60248(8) 0.40863(9) 0.14976(6) 0.0203 1.0000 Uani .
C24 C 0.84164(7) 0.37073(9) 0.05117(6) 0.0182 1.0000 Uani .
C25 C 0.89679(8) 0.40781(10) 0.02092(6) 0.0247 1.0000 Uani .
C26 C 0.97488(9) 0.38766(11) 0.03868(7) 0.0304 1.0000 Uani .
C27 C 0.99775(9) 0.32706(12) 0.08626(7) 0.0307 1.0000 Uani .
C28 C 0.94324(9) 0.28868(12) 0.11552(6) 0.0300 1.0000 Uani .
C29 C 0.86543(8) 0.31100(11) 0.09881(6) 0.0250 1.0000 Uani .
C31 C 0.54357(7) 0.12887(8) -0.02248(5) 0.0146 1.0000 Uani .
C32 C 0.57364(7) 0.14106(8) 0.03710(6) 0.0176 1.0000 Uani .
C33 C 0.65444(7) 0.15398(9) 0.05391(6) 0.0188 1.0000 Uani .
C34 C 0.70268(7) 0.15207(10) 0.01382(6) 0.0204 1.0000 Uani .
C35 C 0.67218(7) 0.14140(9) -0.04439(6) 0.0194 1.0000 Uani .
C36 C 0.59308(7) 0.12984(8) -0.06331(5) 0.0146 1.0000 Uani .
C37 C 0.56173(8) 0.12171(8) -0.12572(6) 0.0187 1.0000 Uani .
C38 C 0.60886(8) 0.12602(10) -0.16791(6) 0.0222 1.0000 Uani .
C39 C 0.57688(9) 0.11796(11) -0.22569(6) 0.0246 1.0000 Uani .
C40 C 0.49826(9) 0.10427(10) -0.24239(6) 0.0234 1.0000 Uani .
C41 C 0.45094(8) 0.10002(10) -0.20216(5) 0.0207 1.0000 Uani .
C42 C 0.48151(7) 0.10842(8) -0.14244(5) 0.0165 1.0000 Uani .
C43 C 0.43149(7) 0.10343(8) -0.09934(5) 0.0147 1.0000 Uani .
C44 C 0.35233(7) 0.08548(9) -0.11624(5) 0.0163 1.0000 Uani .
C45 C 0.30392(7) 0.07680(9) -0.07611(5) 0.0164 1.0000 Uani .
C46 C 0.33517(8) 0.09349(9) -0.01839(5) 0.0176 1.0000 Uani .
C47 C 0.41317(7) 0.11108(8) 0.00013(5) 0.0138 1.0000 Uani .
C48 C 0.44492(7) 0.12321(8) 0.06208(5) 0.0151 1.0000 Uani .
C49 C 0.52406(8) 0.13759(8) 0.08040(5) 0.0171 1.0000 Uani .
C50 C 0.55277(8) 0.14896(9) 0.14086(6) 0.0209 1.0000 Uani .
C51 C 0.50471(8) 0.14341(9) 0.18008(5) 0.0216 1.0000 Uani .
C52 C 0.42543(8) 0.12689(10) 0.16210(6) 0.0225 1.0000 Uani .
C53 C 0.39646(8) 0.11766(9) 0.10315(6) 0.0210 1.0000 Uani .
C54 C 0.22172(7) 0.04942(10) -0.09548(5) 0.0207 1.0000 Uani .
C55 C 0.20157(8) -0.01513(10) -0.14190(6) 0.0220 1.0000 Uani .
C56 C 0.12518(8) -0.04523(12) -0.15831(7) 0.0297 1.0000 Uani .
C57 C 0.06885(9) -0.01089(15) -0.12921(7) 0.0379 1.0000 Uani .
C58 C 0.08902(9) 0.05403(15) -0.08296(7) 0.0369 1.0000 Uani .
C59 C 0.16563(8) 0.08376(12) -0.06585(6) 0.0270 1.0000 Uani .
C61 C 0.70849(7) 0.19468(10) 0.28314(5) 0.0192 1.0000 Uani .
C62 C 0.71199(8) 0.09366(10) 0.28513(5) 0.0222 1.0000 Uani .
C63 C 0.66789(9) 0.04260(10) 0.31820(6) 0.0256 1.0000 Uani .
C64 C 0.62048(10) 0.09217(12) 0.35002(7) 0.0326 1.0000 Uani .
C65 C 0.61639(10) 0.19207(13) 0.34747(7) 0.0322 1.0000 Uani .
C66 C 0.65995(8) 0.24508(10) 0.31409(6) 0.0245 1.0000 Uani .
C71 C 0.14290(11) -0.03958(13) 0.11413(8) 0.0391 1.0000 Uani .
C72 C 0.12884(10) -0.07707(14) 0.05841(8) 0.0368 1.0000 Uani .
C73 C 0.09937(12) -0.16883(15) 0.04690(9) 0.0437 1.0000 Uani .
C74 C 0.0824(3) -0.2241(2) 0.09138(14) 0.1064 1.0000 Uani .
C75 C 0.0860(2) -0.1862(2) 0.14852(15) 0.0906 1.0000 Uani .
C76 C 0.1216(3) -0.0971(2) 0.15881(12) 0.0949 1.0000 Uani .
C81 C 0.2649(2) 0.3165(2) 0.1971(2) 0.1022 1.0000 Uani .
C82 C 0.18280(16) 0.3415(2) 0.01481(13) 0.0645 1.0000 Uani .
C83 C 0.1283(3) 0.5580(3) 0.1748(2) 0.1478 1.0000 Uani .

loop_
_atom_site_aniso_label
_atom_site_aniso_U_11
_atom_site_aniso_U_22
_atom_site_aniso_U_33
_atom_site_aniso_U_23
_atom_site_aniso_U_13
_atom_site_aniso_U_12
S61 0.01634(13) 0.02561(15) 0.01332(13) 0.00083(11) -0.00125(10) -0.00060(11)
S71 0.02618(17) 0.0461(2) 0.02308(17) -0.00287(15) 0.00559(13) -0.00412(16)
N1 0.0168(5) 0.0154(4) 0.0136(4) 0.0019(3) -0.0024(4) -0.0008(3)
N31 0.0172(5) 0.0102(4) 0.0128(4) -0.0002(3) 0.0007(4) -0.0006(3)
O61 0.0237(5) 0.0254(5) 0.0231(4) 0.0005(4) -0.0001(4) -0.0039(4)
O62 0.0156(4) 0.0406(6) 0.0250(5) 0.0030(4) -0.0059(4) 0.0006(4)
O63 0.0188(4) 0.0315(5) 0.0133(4) -0.0031(3) -0.0012(3) -0.0004(4)
O71 0.0327(6) 0.0650(9) 0.0290(6) -0.0027(6) 0.0138(5) -0.0104(6)
O72 0.0273(6) 0.1012(13) 0.0294(6) 0.0021(7) -0.0030(5) -0.0138(7)
O73 0.0371(6) 0.0306(5) 0.0449(7) -0.0045(5) 0.0139(5) 0.0004(5)
O81 0.0568(10) 0.0574(9) 0.0617(10) -0.0029(8) 0.0094(8) -0.0010(8)
O82 0.0537(11) 0.1028(17) 0.176(3) 0.0828(17) 0.0337(14) 0.0055(11)
O83 0.0508(9) 0.0791(12) 0.0759(12) 0.0238(10) -0.0060(9) -0.0213(9)
C1 0.0141(5) 0.0130(4) 0.0179(5) 0.0035(4) -0.0012(4) -0.0011(4)
C2 0.0152(5) 0.0127(5) 0.0203(5) 0.0004(4) -0.0010(4) -0.0016(4)
C3 0.0189(5) 0.0217(5) 0.0202(6) -0.0012(4) 0.0013(5) -0.0005(5)
C4 0.0181(5) 0.0277(6) 0.0260(6) 0.0008(5) -0.0006(5) -0.0076(5)
C5 0.0193(6) 0.0234(6) 0.0177(5) -0.0001(4) -0.0016(4) 0.0005(5)
C6 0.0198(5) 0.0108(4) 0.0190(5) 0.0013(4) 0.0016(4) 0.0049(4)
C7 0.0198(6) 0.0166(5) 0.0181(5) -0.0011(4) 0.0006(4) 0.0021(4)
C8 0.0209(5) 0.0217(5) 0.0187(5) -0.0016(4) -0.0023(5) -0.0006(5)
C9 0.0308(7) 0.0245(6) 0.0175(5) 0.0028(5) 0.0041(5) -0.0007(5)
C10 0.0281(7) 0.0365(7) 0.0170(6) 0.0007(5) 0.0059(5) -0.0030(6)
C11 0.0184(6) 0.0382(7) 0.0204(6) 0.0014(5) -0.0013(5) -0.0005(5)
C12 0.0173(5) 0.0210(5) 0.0131(5) 0.0023(4) -0.0039(4) 0.0024(4)
C13 0.0192(6) 0.0163(5) 0.0174(5) 0.0059(4) 0.0014(4) 0.0017(4)
C14 0.0159(5) 0.0197(5) 0.0170(5) 0.0049(4) -0.0013(4) -0.0035(4)
C15 0.0196(6) 0.0159(5) 0.0228(6) 0.0013(4) -0.0042(5) -0.0007(4)
C16 0.0223(6) 0.0162(5) 0.0188(5) -0.0009(4) -0.0011(5) -0.0005(4)
C17 0.0203(6) 0.0162(5) 0.0178(5) 0.0005(4) 0.0015(4) 0.0023(4)
C18 0.0235(6) 0.0136(5) 0.0169(5) 0.0004(4) 0.0045(4) 0.0016(4)
C19 0.0212(6) 0.0144(5) 0.0148(5) 0.0012(4) 0.0015(4) -0.0015(4)
C20 0.0274(6) 0.0184(5) 0.0246(6) -0.0005(5) 0.0039(5) 0.0007(5)
C21 0.0257(6) 0.0258(6) 0.0177(6) 0.0041(5) 0.0058(5) -0.0001(5)
C22 0.0296(7) 0.0277(6) 0.0193(6) 0.0046(5) -0.0046(5) 0.0057(5)
C23 0.0215(5) 0.0168(5) 0.0202(6) -0.0019(4) -0.0025(5) 0.0024(4)
C24 0.0155(5) 0.0180(5) 0.0202(5) -0.0032(4) 0.0005(4) -0.0048(4)
C25 0.0228(6) 0.0229(6) 0.0272(6) 0.0015(5) 0.0009(5) -0.0025(5)
C26 0.0206(6) 0.0301(7) 0.0384(8) 0.0034(6) -0.0003(6) -0.0040(5)
C27 0.0209(6) 0.0364(7) 0.0328(7) 0.0029(6) -0.0008(6) -0.0047(6)
C28 0.0280(7) 0.0391(8) 0.0201(6) 0.0032(6) -0.0028(5) 0.0011(6)
C29 0.0216(6) 0.0325(7) 0.0197(6) 0.0050(5) 0.0003(5) -0.0039(5)
C31 0.0183(5) 0.0103(4) 0.0132(5) 0.0003(4) -0.0022(4) 0.0011(4)
C32 0.0192(5) 0.0124(5) 0.0200(5) -0.0036(4) 0.0000(4) 0.0002(4)
C33 0.0153(5) 0.0161(5) 0.0224(5) 0.0028(4) -0.0038(4) 0.0043(4)
C34 0.0151(5) 0.0237(5) 0.0205(6) 0.0023(5) -0.0018(4) 0.0002(4)
C35 0.0155(5) 0.0239(5) 0.0187(5) 0.0009(4) 0.0024(4) 0.0012(4)
C36 0.0179(5) 0.0104(4) 0.0149(5) 0.0009(4) 0.0011(4) 0.0031(4)
C37 0.0246(6) 0.0124(5) 0.0177(5) 0.0040(4) -0.0001(5) -0.0009(4)
C38 0.0243(6) 0.0217(6) 0.0210(6) 0.0002(5) 0.0055(5) 0.0023(5)
C39 0.0256(6) 0.0310(7) 0.0177(6) -0.0011(5) 0.0054(5) -0.0013(5)
C40 0.0292(7) 0.0267(6) 0.0158(5) 0.0009(5) 0.0079(5) 0.0003(5)
C41 0.0223(6) 0.0280(6) 0.0114(5) 0.0010(4) 0.0020(4) 0.0005(5)
C42 0.0209(6) 0.0139(5) 0.0154(5) 0.0039(4) 0.0051(4) 0.0028(4)
C43 0.0159(5) 0.0136(4) 0.0130(5) 0.0018(4) -0.0017(4) -0.0005(4)
C44 0.0142(5) 0.0192(5) 0.0139(5) 0.0028(4) -0.0020(4) -0.0049(4)
C45 0.0172(5) 0.0205(5) 0.0118(5) 0.0004(4) 0.0036(4) -0.0006(4)
C46 0.0214(6) 0.0198(5) 0.0127(5) 0.0005(4) 0.0053(4) -0.0047(4)
C47 0.0193(5) 0.0130(4) 0.0095(4) 0.0037(3) 0.0032(4) -0.0059(4)
C48 0.0147(5) 0.0153(5) 0.0142(5) 0.0013(4) -0.0003(4) -0.0019(4)
C49 0.0208(5) 0.0138(5) 0.0157(5) -0.0009(4) 0.0002(4) -0.0032(4)
C50 0.0216(6) 0.0229(6) 0.0163(5) -0.0024(4) -0.0021(4) 0.0013(5)
C51 0.0286(6) 0.0199(5) 0.0142(5) -0.0019(4) -0.0021(5) 0.0003(5)
C52 0.0269(6) 0.0236(6) 0.0175(5) 0.0006(4) 0.0050(5) 0.0022(5)
C53 0.0235(6) 0.0170(5) 0.0228(6) -0.0006(4) 0.0053(5) 0.0001(4)
C54 0.0177(5) 0.0254(6) 0.0174(5) 0.0084(5) -0.0014(4) -0.0027(5)
C55 0.0206(6) 0.0267(6) 0.0177(5) -0.0038(5) 0.0003(4) -0.0024(5)
C56 0.0208(6) 0.0399(8) 0.0252(6) -0.0086(6) -0.0045(5) -0.0077(6)
C57 0.0189(6) 0.0642(11) 0.0300(7) -0.0061(8) 0.0029(5) -0.0139(7)
C58 0.0203(6) 0.0659(11) 0.0257(7) -0.0110(7) 0.0073(5) -0.0055(7)
C59 0.0197(6) 0.0424(8) 0.0179(5) -0.0043(5) 0.0003(5) -0.0057(6)
C61 0.0194(5) 0.0248(6) 0.0113(5) 0.0036(4) -0.0026(4) -0.0034(5)
C62 0.0264(6) 0.0236(6) 0.0156(5) -0.0026(5) 0.0011(5) 0.0005(5)
C63 0.0307(7) 0.0239(6) 0.0204(6) 0.0041(5) -0.0005(5) -0.0053(5)
C64 0.0384(8) 0.0355(8) 0.0239(6) -0.0003(6) 0.0058(6) -0.0096(7)
C65 0.0322(7) 0.0398(8) 0.0259(7) -0.0014(6) 0.0093(6) 0.0018(6)
C66 0.0268(6) 0.0254(6) 0.0216(6) -0.0018(5) 0.0049(5) -0.0026(5)
C71 0.0464(10) 0.0369(8) 0.0333(8) -0.0036(7) 0.0054(7) 0.0063(8)
C72 0.0264(7) 0.0511(10) 0.0339(8) 0.0005(7) 0.0079(6) -0.0033(7)
C73 0.0426(10) 0.0472(10) 0.0404(9) -0.0096(8) 0.0046(8) -0.0011(8)
C74 0.216(5) 0.0405(12) 0.0560(17) -0.0068(12) 0.005(2) 0.002(2)
C75 0.140(3) 0.0560(15) 0.077(2) 0.0081(14) 0.022(2) -0.0236(18)
C76 0.188(4) 0.0467(13) 0.0386(12) 0.0071(10) -0.0113(17) -0.0162(18)
C81 0.076(2) 0.0691(19) 0.143(4) -0.001(2) -0.032(2) -0.0193(16)
C82 0.0622(15) 0.0577(13) 0.0774(17) 0.0134(13) 0.0227(14) 0.0132(12)
C83 0.208(6) 0.098(3) 0.177(5) 0.039(3) 0.141(5) 0.038(3)

loop_
_atom_type_symbol
_atom_type_scat_dispersion_real
_atom_type_scat_dispersion_imag
_atom_type_scat_Cromer_Mann_a1
_atom_type_scat_Cromer_Mann_b1
_atom_type_scat_Cromer_Mann_a2
_atom_type_scat_Cromer_Mann_b2
_atom_type_scat_Cromer_Mann_a3
_atom_type_scat_Cromer_Mann_b3
_atom_type_scat_Cromer_Mann_a4
_atom_type_scat_Cromer_Mann_b4
_atom_type_scat_Cromer_Mann_c
_atom_type_scat_source
C 0.0033 0.0016 2.3100 20.8439 1.0200 10.2075 1.5886 0.5687 0.8650 51.6512 0.2156 'International Tables Vol C 4.2.6.8 and 6.1.1.4'
H 0.0000 0.0000 0.4930 10.5109 0.3229 26.1257 0.1402 3.1424 0.0408 57.7998 0.0030 'International Tables Vol C 4.2.6.8 and 6.1.1.4'
S 0.1246 0.1234 6.9053 1.4679 5.2034 22.2151 1.4379 0.2536 1.5863 56.1720 0.8669 'International Tables Vol C 4.2.6.8 and 6.1.1.4'
O 0.0106 0.0060 3.0485 13.2771 2.2868 5.7011 1.5463 0.3239 0.8670 32.9089 0.2508 'International Tables Vol C 4.2.6.8 and 6.1.1.4'
N 0.0061 0.0033 12.2126 0.0057 3.1322 9.8933 2.0125 28.9975 1.1663 0.5826 -11.5290 'International Tables Vol C 4.2.6.8 and 6.1.1.4'

loop_
_geom_angle_atom_site_label_1
_geom_angle_atom_site_label_2
_geom_angle_atom_site_label_3
_geom_angle
_geom_angle_publ_flag
O61 S61 O62 113.79(6) yes
O61 S61 O63 112.78(6) yes
O62 S61 O63 111.91(6) yes
O61 S61 C61 106.62(6) yes
O62 S61 C61 105.05(6) yes
O63 S61 C61 105.90(6) yes
O71 S71 O72 113.72(8) yes
O71 S71 O73 112.36(8) yes
O72 S71 O73 112.54(9) yes
O71 S71 C71 105.16(8) yes
O72 S71 C71 106.24(10) yes
O73 S71 C71 106.03(8) yes
C1 N1 C13 120.39(10) yes
C1 N1 C17 120.43(11) yes
C13 N1 C17 119.18(11) yes
C31 N31 C43 120.20(10) yes
C31 N31 C47 120.69(10) yes
C43 N31 C47 119.11(10) yes
H1 O81 C81 112.073 no
H2 O82 C82 112.514 no
H3 O83 C83 98.688 no
N1 C1 C2 119.26(11) yes
N1 C1 C6 119.41(11) yes
C2 C1 C6 121.31(11) yes
C1 C2 C3 117.82(11) yes
C1 C2 C19 121.42(11) yes
C3 C2 C19 120.74(12) yes
C2 C3 H31 119.131 no
C2 C3 C4 121.17(12) yes
H31 C3 C4 119.678 no
H41 C4 C3 120.337 no
H41 C4 C5 119.897 no
C3 C4 C5 119.75(12) yes
H51 C5 C4 119.165 no
H51 C5 C6 118.691 no
C4 C5 C6 122.14(12) yes
C1 C6 C5 117.79(12) yes
C1 C6 C7 121.17(11) yes
C5 C6 C7 121.03(12) yes
C6 C7 C8 122.24(12) yes
C6 C7 C12 118.43(11) yes
C8 C7 C12 119.30(12) yes
C7 C8 H81 119.440 no
C7 C8 C9 120.55(12) yes
H81 C8 C9 120.002 no
H91 C9 C8 120.233 no
H91 C9 C10 119.916 no
C8 C9 C10 119.85(12) yes
H101 C10 C9 119.832 no
H101 C10 C11 119.774 no
C9 C10 C11 120.38(13) yes
H111 C11 C10 119.840 no
H111 C11 C12 119.535 no
C10 C11 C12 120.62(13) yes
C11 C12 C7 119.24(11) yes
C11 C12 C13 120.49(12) yes
C7 C12 C13 120.23(12) yes
C12 C13 N1 119.94(11) yes
C12 C13 C14 120.55(12) yes
N1 C13 C14 119.36(11) yes
H141 C14 C13 119.166 no
H141 C14 C15 119.008 no
C13 C14 C15 121.82(12) yes
C14 C15 C16 117.66(12) yes
C14 C15 C24 120.47(13) yes
C16 C15 C24 121.75(12) yes
H161 C16 C15 118.826 no
H161 C16 C17 119.155 no
C15 C16 C17 122.02(12) yes
N1 C17 C16 119.12(12) yes
N1 C17 C18 120.16(11) yes
C16 C17 C18 120.62(12) yes
C17 C18 C19 120.27(11) yes
C17 C18 C23 120.11(12) yes
C19 C18 C23 119.60(12) yes
C2 C19 C18 118.15(11) yes
C2 C19 C20 122.68(12) yes
C18 C19 C20 119.17(12) yes
H201 C20 C19 119.190 no
H201 C20 C21 120.076 no
C19 C20 C21 120.73(13) yes
H211 C21 C20 119.456 no
H211 C21 C22 120.255 no
C20 C21 C22 120.29(13) yes
H221 C22 C21 119.815 no
H221 C22 C23 119.842 no
C21 C22 C23 120.34(13) yes
C18 C23 H231 119.749 no
C18 C23 C22 119.83(12) yes
H231 C23 C22 120.420 no
C15 C24 C25 121.51(12) yes
C15 C24 C29 119.14(12) yes
C25 C24 C29 119.12(12) yes
H251 C25 C24 119.081 no
H251 C25 C26 119.971 no
C24 C25 C26 120.95(13) yes
H261 C26 C25 120.351 no
H261 C26 C27 120.432 no
C25 C26 C27 119.21(14) yes
H271 C27 C26 120.062 no
H271 C27 C28 119.975 no
C26 C27 C28 119.96(14) yes
H281 C28 C27 119.545 no
H281 C28 C29 119.601 no
C27 C28 C29 120.85(14) yes
H291 C29 C28 120.566 no
H291 C29 C24 119.559 no
C28 C29 C24 119.86(13) yes
N31 C31 C32 119.25(11) yes
N31 C31 C36 120.46(10) yes
C32 C31 C36 120.28(11) yes
C31 C32 C33 118.06(12) yes
C31 C32 C49 121.43(11) yes
C33 C32 C49 120.49(11) yes
C32 C33 H331 119.320 no
C32 C33 C34 121.24(12) yes
H331 C33 C34 119.432 no
H341 C34 C33 120.392 no
H341 C34 C35 119.686 no
C33 C34 C35 119.91(12) yes
H351 C35 C34 119.521 no
H351 C35 C36 119.322 no
C34 C35 C36 121.14(12) yes
C31 C36 C35 119.33(11) yes
C31 C36 C37 120.54(11) yes
C35 C36 C37 120.10(11) yes
C36 C37 C38 122.29(12) yes
C36 C37 C42 117.78(12) yes
C38 C37 C42 119.93(12) yes
C37 C38 H381 120.268 no
C37 C38 C39 120.15(13) yes
H381 C38 C39 119.581 no
H391 C39 C38 120.277 no
H391 C39 C40 119.462 no
C38 C39 C40 120.22(13) yes
H401 C40 C39 119.813 no
H401 C40 C41 119.289 no
C39 C40 C41 120.84(12) yes
H411 C41 C40 120.232 no
H411 C41 C42 119.107 no
C40 C41 C42 120.64(12) yes
C41 C42 C37 118.21(11) yes
C41 C42 C43 120.92(11) yes
C37 C42 C43 120.87(11) yes
C42 C43 N31 120.05(11) yes
C42 C43 C44 120.38(11) yes
N31 C43 C44 119.56(11) yes
C43 C44 H441 118.737 no
C43 C44 C45 121.66(11) yes
H441 C44 C45 119.607 no
C44 C45 C46 117.71(11) yes
C44 C45 C54 119.88(11) yes
C46 C45 C54 122.41(11) yes
H461 C46 C45 119.421 no
H461 C46 C47 118.316 no
C45 C46 C47 122.26(11) yes
N31 C47 C46 119.50(10) yes
N31 C47 C48 119.76(10) yes
C46 C47 C48 120.72(11) yes
C47 C48 C49 120.19(11) yes
C47 C48 C53 120.24(11) yes
C49 C48 C53 119.55(11) yes
C32 C49 C48 118.67(11) yes
C32 C49 C50 122.73(11) yes
C48 C49 C50 118.60(12) yes
C49 C50 H501 119.689 no
C49 C50 C51 120.94(12) yes
H501 C50 C51 119.376 no
H511 C51 C50 119.757 no
H511 C51 C52 119.479 no
C50 C51 C52 120.76(12) yes
C51 C52 H521 120.625 no
C51 C52 C53 118.86(13) yes
H521 C52 C53 120.506 no
H531 C53 C48 119.311 no
H531 C53 C52 119.417 no
C48 C53 C52 121.27(13) yes
C45 C54 C55 119.75(12) yes
C45 C54 C59 120.13(12) yes
C55 C54 C59 120.04(12) yes
H551 C55 C54 119.967 no
H551 C55 C56 119.961 no
C54 C55 C56 120.07(13) yes
H561 C56 C55 119.797 no
H561 C56 C57 119.954 no
C55 C56 C57 120.25(14) yes
H571 C57 C56 119.364 no
H571 C57 C58 121.009 no
C56 C57 C58 119.62(14) yes
H581 C58 C57 119.339 no
H581 C58 C59 120.182 no
C57 C58 C59 120.48(14) yes
H591 C59 C58 120.635 no
H591 C59 C54 119.822 no
C58 C59 C54 119.54(13) yes
S61 C61 C62 119.41(10) yes
S61 C61 C66 120.29(10) yes
C62 C61 C66 120.28(12) yes
H621 C62 C61 119.636 no
H621 C62 C63 120.380 no
C61 C62 C63 119.98(13) yes
H631 C63 C62 119.210 no
H631 C63 C64 120.603 no
C62 C63 C64 120.18(14) yes
H641 C64 C63 119.503 no
H641 C64 C65 120.720 no
C63 C64 C65 119.77(15) yes
H651 C65 C64 119.032 no
H651 C65 C66 119.924 no
C64 C65 C66 121.04(15) yes
H661 C66 C61 120.923 no
H661 C66 C65 120.347 no
C61 C66 C65 118.73(14) yes
S71 C71 C72 121.97(15) yes
S71 C71 C76 120.30(16) yes
C72 C71 C76 117.7(2) yes
H721 C72 C71 118.913 no
H721 C72 C73 119.410 no
C71 C72 C73 121.68(18) yes
H731 C73 C72 119.931 no
H731 C73 C74 120.907 no
C72 C73 C74 119.1(2) yes
H741 C74 C73 118.590 no
H741 C74 C75 118.931 no
C73 C74 C75 122.4(3) yes
C74 C75 H751 122.777 no
C74 C75 C76 115.5(3) yes
H751 C75 C76 121.701 no
C71 C76 H761 118.478 no
C71 C76 C75 122.6(3) yes
H761 C76 C75 118.775 no
O81 C81 H812 109.712 no
O81 C81 H813 108.248 no
H812 C81 H813 109.476 no
O81 C81 H811 110.431 no
H812 C81 H811 109.475 no
H813 C81 H811 109.476 no
H823 C82 H821 109.475 no
H823 C82 H822 109.476 no
H821 C82 H822 109.476 no
H823 C82 O82 108.796 no
H821 C82 O82 107.943 no
H822 C82 O82 111.638 no
O83 C83 H833 111.629 no
O83 C83 H832 109.179 no
H833 C83 H832 109.475 no
O83 C83 H831 107.567 no
H833 C83 H831 109.476 no
H832 C83 H831 109.475 no

loop_
_geom_bond_atom_site_label_1
_geom_bond_atom_site_label_2
_geom_bond_distance
_geom_bond_publ_flag
S61 O61 1.4671(10) yes
S61 O62 1.4543(10) yes
S61 O63 1.4673(9) yes
S61 C61 1.7810(13) yes
S71 O71 1.4628(12) yes
S71 O72 1.4522(13) yes
S71 O73 1.4474(13) yes
S71 C71 1.773(2) yes
N1 C1 1.4249(15) yes
N1 C13 1.3929(16) yes
N1 C17 1.4017(15) yes
N31 C31 1.4262(15) yes
N31 C43 1.3975(14) yes
N31 C47 1.4006(14) yes
O81 H1 0.972 no
O81 C81 1.454(4) yes
O82 H2 0.950 no
O82 C82 1.377(3) yes
O83 H3 0.950 no
O83 C83 1.457(5) yes
H31 C3 0.950 no
H41 C4 0.950 no
H51 C5 0.950 no
H81 C8 0.950 no
H91 C9 0.950 no
H101 C10 0.950 no
H111 C11 0.950 no
H141 C14 0.950 no
H161 C16 0.950 no
H201 C20 0.950 no
H211 C21 0.950 no
H221 C22 0.950 no
H231 C23 0.950 no
H251 C25 0.950 no
H261 C26 0.950 no
H271 C27 0.950 no
H281 C28 0.950 no
H291 C29 0.950 no
H331 C33 0.950 no
H341 C34 0.950 no
H351 C35 0.950 no
H381 C38 0.950 no
H391 C39 0.950 no
H401 C40 0.950 no
H411 C41 0.950 no
H441 C44 0.950 no
H461 C46 0.950 no
H501 C50 0.950 no
H511 C51 0.950 no
H521 C52 0.950 no
H531 C53 0.950 no
H551 C55 0.950 no
H561 C56 0.950 no
H571 C57 0.950 no
H581 C58 0.950 no
H591 C59 0.950 no
H621 C62 0.950 no
H631 C63 0.950 no
H641 C64 0.950 no
H651 C65 0.950 no
H661 C66 0.950 no
H721 C72 0.950 no
H731 C73 0.950 no
H741 C74 0.950 no
H751 C75 0.950 no
H761 C76 0.950 no
H811 C81 0.950 no
H812 C81 0.950 no
H813 C81 0.950 no
H821 C82 0.950 no
H822 C82 0.950 no
H823 C82 0.950 no
H831 C83 0.950 no
H832 C83 0.950 no
H833 C83 0.950 no
C1 C2 1.4153(17) yes
C1 C6 1.4102(16) yes
C2 C3 1.4025(17) yes
C2 C19 1.4539(17) yes
C3 C4 1.3940(18) yes
C4 C5 1.3668(18) yes
C5 C6 1.3991(17) yes
C6 C7 1.4423(18) yes
C7 C8 1.4060(17) yes
C7 C12 1.4007(17) yes
C8 C9 1.3893(19) yes
C9 C10 1.388(2) yes
C10 C11 1.3792(18) yes
C11 C12 1.4076(19) yes
C12 C13 1.4534(16) yes
C13 C14 1.3918(16) yes
C14 C15 1.3873(17) yes
C15 C16 1.3773(19) yes
C15 C24 1.4819(18) yes
C16 C17 1.3927(17) yes
C17 C18 1.4525(17) yes
C18 C19 1.4077(18) yes
C18 C23 1.4124(17) yes
C19 C20 1.3977(18) yes
C20 C21 1.3750(18) yes
C21 C22 1.396(2) yes
C22 C23 1.378(2) yes
C24 C25 1.3955(18) yes
C24 C29 1.3886(18) yes
C25 C26 1.3904(19) yes
C26 C27 1.392(2) yes
C27 C28 1.379(2) yes
C28 C29 1.389(2) yes
C31 C32 1.4127(16) yes
C31 C36 1.4040(16) yes
C32 C33 1.4169(17) yes
C32 C49 1.4518(17) yes
C33 C34 1.3738(18) yes
C34 C35 1.3823(17) yes
C35 C36 1.3921(17) yes
C36 C37 1.4731(16) yes
C37 C38 1.4002(18) yes
C37 C42 1.4075(18) yes
C38 C39 1.3757(18) yes
C39 C40 1.3814(19) yes
C40 C41 1.3656(17) yes
C41 C42 1.4123(16) yes
C42 C43 1.4546(16) yes
C43 C44 1.4001(15) yes
C44 C45 1.3818(16) yes
C45 C46 1.3859(16) yes
C45 C54 1.4848(17) yes
C46 C47 1.3848(16) yes
C47 C48 1.4696(15) yes
C48 C49 1.3960(16) yes
C48 C53 1.3968(17) yes
C49 C50 1.4259(16) yes
C50 C51 1.3573(18) yes
C51 C52 1.4018(19) yes
C52 C53 1.3909(18) yes
C54 C55 1.3992(18) yes
C54 C59 1.3862(19) yes
C55 C56 1.3929(18) yes
C56 C57 1.382(2) yes
C57 C58 1.400(2) yes
C58 C59 1.397(2) yes
C61 C62 1.3885(18) yes
C61 C66 1.3981(19) yes
C62 C63 1.3813(19) yes
C63 C64 1.391(2) yes
C64 C65 1.374(2) yes
C65 C66 1.394(2) yes
C71 C72 1.385(2) yes
C71 C76 1.414(3) yes
C72 C73 1.371(3) yes
C73 C74 1.365(4) yes
C74 C75 1.428(4) yes
C75 C76 1.376(4) yes

loop_
_cod_related_entry_id
_cod_related_entry_database
_cod_related_entry_code
1 ChemSpider 30660199
